data_7248860
loop_
_publ_author_name
'Pisk, Jana'
'Vrdoljak, Vi\<snja'
'Mandari\'c, Mirna'
'Hrenar, Tomica'
'Agustin, Dominique'
'Rub\<ci\'c, Mirta'

_publ_section_title
;
 Impact of POM's coordination mode and Mo-hybrid constituents on the
 binding, stability, and catalytic properties of hybrid (pre)catalysts
;
_journal_issue 27
_journal_name_full 'RSC Advances'
_journal_page_first 19029
_journal_page_last 19040
_journal_paper_doi 10.1039/D4RA03563A
_journal_volume 14
_journal_year 2024
_chemical_formula_moiety 'Mo6 O19, 2(C14 H12 Mo N3 O5), 2(C2 H3 N)'
_chemical_formula_sum 'C32 H30 Mo8 N8 O29'
_chemical_formula_weight 1758.16
_space_group_crystal_system triclinic
_space_group_IT_number 2
_space_group_name_Hall '-P 1'
_space_group_name_H-M_alt 'P -1'
_atom_sites_solution_hydrogens geom
_atom_sites_solution_primary iterative
_audit_creation_date 2022-04-29
_audit_creation_method
;
Olex2 1.2
(compiled 2018.05.29 svn.r3508 for OlexSys, GUI svn.r5506)
;
_audit_update_record
;
2024-02-27 deposited with the CCDC.	2024-06-06 downloaded from the CCDC.
;
_cell_angle_alpha 73.422(2)
_cell_angle_beta 72.752(2)
_cell_angle_gamma 66.204(2)
_cell_formula_units_Z 1
_cell_length_a 10.02310(10)
_cell_length_b 10.7273(3)
_cell_length_c 12.9277(3)
_cell_measurement_reflns_used 11444
_cell_measurement_temperature 169.99(10)
_cell_measurement_theta_max 77.3170
_cell_measurement_theta_min 3.6510
_cell_volume 1192.60(5)
_computing_cell_refinement 'CrysAlisPro 1.171.41.92a (Rigaku OD, 2020)'
_computing_data_collection 'CrysAlisPro 1.171.41.92a (Rigaku OD, 2020)'
_computing_data_reduction 'CrysAlisPro 1.171.41.92a (Rigaku OD, 2020)'
_computing_molecular_graphics 'Olex2 (Dolomanov et al., 2009)'
_computing_publication_material 'Olex2 (Dolomanov et al., 2009)'
_computing_structure_refinement 'ShelXL (Sheldrick, 2015)'
_computing_structure_solution 'olex2.solve (Bourhis et al., 2015)'
_diffrn_ambient_environment N~2~
_diffrn_ambient_temperature 169.99(10)
_diffrn_detector 'Hybrid Pixel Array Detector'
_diffrn_detector_area_resol_mean 10.0000
_diffrn_detector_type HyPix
_diffrn_measured_fraction_theta_full 0.999
_diffrn_measured_fraction_theta_max 0.980
_diffrn_measurement_details
;
List of Runs (angles in degrees, time in seconds):

  # Type    Start    End  Width  t~exp~   \w     \q     \k     \f   Frames
#--------------------------------------------------------------------------
  1  \w    103.00 132.00   0.50    0.33    --  107.75  77.00 -60.00   58
  2  \w    137.00 162.00   0.50    0.33    --  107.75  77.00 -60.00   50
  3  \w    106.00 174.00   0.50    0.33    --  107.75  45.00-150.00  136
  4  \w     98.00 176.00   0.50    0.33    --  107.75  45.00 -60.00  156
  5  \w    105.00 146.00   0.50    0.33    --  107.75  15.00-150.00   82
  6  \w    110.00 178.00   0.50    0.33    --  107.75  45.00  30.00  136
  7  \w    120.00 174.00   0.50    0.33    --  107.75  45.00  60.00  108
  8  \w     95.00 123.00   0.50    0.33    --  107.75  30.00 120.00   56
  9  \w    128.00 154.00   0.50    0.33    --  107.75  30.00 120.00   52
 10  \w    -24.00  26.00   0.50    0.08    --  -47.03  19.00-120.00  100
 11  \w     -8.00  27.00   0.50    0.08    --  -47.03  19.00 -90.00   70
 12  \w    -44.00 -14.00   0.50    0.33    --  -86.25  45.00   0.00   60
 13  \w    -17.00   8.00   0.50    0.08    --  -47.03  19.00  30.00   50
 14  \w    -25.00  28.00   0.50    0.08    --  -47.03  19.00 150.00  106
 15  \w    100.00 154.00   0.50    0.33    --  107.75 121.00 128.00  108
 16  \w    136.00 161.00   0.50    0.33    --  107.75 125.00  60.00   50
 17  \w     95.00 121.00   0.50    0.33    --  107.75 125.00  60.00   52
 18  \w     94.00 119.00   0.50    0.33    --  107.75 155.00 -73.00   50
 19  \w     95.00 174.00   0.50    0.33    --  107.75 125.00 -30.00  158
 20  \w    -21.00  25.00   0.50    0.08    --   47.03 -19.00   0.00   92
 21  \w     37.00  89.00   0.50    0.33    --  107.75 -77.00 150.00  104
 22  \w     61.00  86.00   0.50    0.33    --  107.75 -77.00  90.00   50
 23  \w     37.00  64.00   0.50    0.33    --  107.75 -61.00 120.00   54
 24  \w     55.00 105.00   0.50    0.33    --  107.75 -77.00  30.00  100
 25  \w     35.00  71.00   0.50    0.33    --  107.75 -61.00  30.00   72
 26  \w     40.00  67.00   0.50    0.33    --  107.75 -61.00   0.00   54
 27  \w     37.00  69.00   0.50    0.33    --  107.75 -61.00 -60.00   64
 28  \w     35.00  64.00   0.50    0.33    --  107.75 -61.00-120.00   58
 29  \w     39.00  64.00   0.50    0.33    --  107.75 -61.00-150.00   50
 30  \w     71.00  96.00   0.50    0.33    --  107.75 -77.00 -90.00   50
 31  \w     37.00  71.00   0.50    0.33    --  107.75 -61.00  60.00   68
 32  \w     44.00  69.00   0.50    0.33    --  107.75 -61.00  90.00   50
 33  \w     76.00 102.00   0.50    0.33    --  107.75 -95.00 -60.00   52
 34  \w     81.00 107.00   0.50    0.33    --  107.75-125.00-120.00   52
 35  \w     74.00 133.00   0.50    0.33    --  107.75-155.00-112.00  118
 36  \w     58.00 113.00   0.50    0.08    --   47.03-155.00-112.00  110
 37  \w     64.00 112.00   0.50    0.33    --  107.75-125.00 -90.00   96
 38  \w     40.00 111.00   0.50    0.33    --  107.75-125.00 -60.00  142
 39  \w     37.00 112.00   0.50    0.33    --  107.75-125.00  30.00  150
 40  \w     83.00 109.00   0.50    0.33    --  107.75-125.00  90.00   52
 41  \w     80.00 108.00   0.50    0.33    --  107.75-125.00 150.00   56
 42  \w     86.00 111.00   0.50    0.33    --  107.75-125.00 120.00   50
 43  \w     35.00  67.00   0.50    0.33    --  107.75-125.00 150.00   64
 44  \w     40.00  93.00   0.50    0.08    --   47.03-121.00  45.00  106
 45  \w     72.00 109.00   0.50    0.33    --  107.75-121.00  45.00   74
 46  \w     58.00  84.00   0.50    0.33    --  107.75 -95.00  60.00   52
 47  \w     38.00  69.00   0.50    0.33    --  107.75 -95.00 -60.00   62
 48  \w     38.00  68.00   0.50    0.33    --  107.75-125.00-180.00   60
 49  \w     79.00 109.00   0.50    0.33    --  107.75-125.00-180.00   60
 50  \w   -125.00 -88.00   0.50    0.33    --  -86.25 -30.00 -90.00   74
 51  \w   -123.00 -98.00   0.50    0.33    --  -86.25-155.00-112.00   50
 52  \w    -95.00 -53.00   0.50    0.08    --  -47.03-155.00-112.00   84
 53  \w   -114.00 -79.00   0.50    0.33    --  -86.25-121.00  45.00   70
 54  \w   -107.00 -82.00   0.50    0.08    --  -47.03-125.00  60.00   50
 55  \w    -40.00 -14.00   0.50    0.08    --  -47.03 121.00 128.00   52
 56  \w    -56.00 -29.00   0.50    0.33    --  -86.25 121.00 128.00   54
 57  \w    -81.00 -55.00   0.50    0.08    --  -47.03 155.00 -73.00   52
 58  \w    -92.00 -67.00   0.50    0.33    --  -86.25 155.00 -73.00   50
;
_diffrn_measurement_device 'four-circle diffractometer'
_diffrn_measurement_device_type 'XtaLAB Synergy, Dualflex, HyPix'
_diffrn_measurement_method '\w scans'
_diffrn_orient_matrix_type 'CrysAlisPro convention (1999,Acta A55,543-557)'
_diffrn_orient_matrix_UB_11 -0.0389136000
_diffrn_orient_matrix_UB_12 0.1523517000
_diffrn_orient_matrix_UB_13 0.0063754000
_diffrn_orient_matrix_UB_21 -0.0146922000
_diffrn_orient_matrix_UB_22 -0.0411725000
_diffrn_orient_matrix_UB_23 0.1260953000
_diffrn_orient_matrix_UB_31 0.1665804000
_diffrn_orient_matrix_UB_32 -0.0254426000
_diffrn_orient_matrix_UB_33 -0.0144812000
_diffrn_radiation_monochromator mirror
_diffrn_radiation_probe x-ray
_diffrn_radiation_type CuK\a
_diffrn_radiation_wavelength 1.54184
_diffrn_reflns_av_R_equivalents 0.0608
_diffrn_reflns_av_unetI/netI 0.0533
_diffrn_reflns_Laue_measured_fraction_full 0.999
_diffrn_reflns_Laue_measured_fraction_max 0.980
_diffrn_reflns_limit_h_max 12
_diffrn_reflns_limit_h_min -9
_diffrn_reflns_limit_k_max 13
_diffrn_reflns_limit_k_min -13
_diffrn_reflns_limit_l_max 16
_diffrn_reflns_limit_l_min -16
_diffrn_reflns_number 17780
_diffrn_reflns_point_group_measured_fraction_full 0.999
_diffrn_reflns_point_group_measured_fraction_max 0.980
_diffrn_reflns_theta_full 67.684
_diffrn_reflns_theta_max 77.711
_diffrn_reflns_theta_min 3.646
_diffrn_source 'micro-focus sealed X-ray tube'
_diffrn_source_type 'PhotonJet (Cu) X-ray Source'
_exptl_absorpt_coefficient_mu 17.600
_exptl_absorpt_correction_T_max 0.696
_exptl_absorpt_correction_T_min 0.149
_exptl_absorpt_correction_type gaussian
_exptl_absorpt_process_details
;
CrysAlisPro 1.171.41.92a (Rigaku Oxford Diffraction, 2020)
Numerical absorption correction based on gaussian integration over
a multifaceted crystal model
Empirical absorption correction using spherical harmonics,
implemented in SCALE3 ABSPACK scaling algorithm.
;
_exptl_crystal_colour red
_exptl_crystal_colour_primary red
_exptl_crystal_density_diffrn 2.448
_exptl_crystal_description irregular
_exptl_crystal_F_000 846
_exptl_crystal_size_max 0.166
_exptl_crystal_size_mid 0.094
_exptl_crystal_size_min 0.031
_refine_diff_density_max 1.475
_refine_diff_density_min -1.265
_refine_diff_density_rms 0.200
_refine_ls_extinction_coef 0.00047(8)
_refine_ls_extinction_expression Fc^*^=kFc[1+0.001xFc^2^\l^3^/sin(2\q)]^-1/4^
_refine_ls_extinction_method 'SHELXL-2018/3 (Sheldrick 2018)'
_refine_ls_goodness_of_fit_ref 1.047
_refine_ls_hydrogen_treatment constr
_refine_ls_matrix_type full
_refine_ls_number_parameters 352
_refine_ls_number_reflns 4996
_refine_ls_number_restraints 0
_refine_ls_restrained_S_all 1.047
_refine_ls_R_factor_all 0.0386
_refine_ls_R_factor_gt 0.0360
_refine_ls_shift/su_max 0.001
_refine_ls_shift/su_mean 0.000
_refine_ls_structure_factor_coef Fsqd
_refine_ls_weighting_details 'w=1/[\s^2^(Fo^2^)+(0.0604P)^2^] where P=(Fo^2^+2Fc^2^)/3'
_refine_ls_weighting_scheme calc
_refine_ls_wR_factor_gt 0.0942
_refine_ls_wR_factor_ref 0.0968
_reflns_Friedel_coverage 0.000
_reflns_number_gt 4572
_reflns_number_total 4996
_reflns_threshold_expression 'I > 2\s(I)'
_cod_data_source_file d4ra03563a2.cif
_cod_data_source_block 3H-2CH3CN
_cod_database_code 7248860
_shelx_shelxl_version_number 2018/3
_chemical_oxdiff_formula 'Mo8 O25 C30 N8'
_chemical_oxdiff_usercomment ' '
_shelx_space_group_comment
;
The symmetry employed for this shelxl refinement is uniquely defined
by the following loop, which should always be used as a source of
symmetry information in preference to the above space-group names.
They are only intended as comments.
;
_shelx_estimated_absorpt_t_max 0.611
_shelx_estimated_absorpt_t_min 0.158
_diffrn_oxdiff_digest_frames
;
0140d9eb0e04fff2879d2bbf85e9a92cb80439634f0
;
_reflns_odcompleteness_completeness 99.65
_reflns_odcompleteness_iscentric 1
_reflns_odcompleteness_theta 74.33
_olex2_refinement_description
;
1. Others
 Fixed Uiso: H3(0.022) H7(0.021) H10(0.022) H4(0.027) H6(0.025) H3A(0.026)
 H14A(0.036) H14B(0.036) H14C(0.036) H13(0.024) H11(0.026) H12(0.027)
 H16A(0.092) H16B(0.092) H16C(0.092)
 Fixed X: O11(0) H3(0.506666) H7(0.743632) H10(0.543561) H4(0.821504)
 H6(0.836937) H3A(0.702669) H14A(0.853293) H14B(0.993632) H14C(1.010493)
 H13(0.65012) H11(0.537928) H12(0.612386) H16A(0.134989) H16B(0.182689)
 H16C(0.087366)
 Fixed Y: O11(0.5) H3(0.252803) H7(-0.028288) H10(0.328639) H4(0.210967) H6(-
 0.085421) H3A(0.383256) H14A(0.023577) H14B(-0.118002) H14C(0.021655) H13(-
 0.066861) H11(0.032199) H12(-0.134297) H16A(0.462677) H16B(0.407933)
 H16C(0.33984)
 Fixed Z: O11(0.5) H3(0.776525) H7(0.229842) H10(0.594342) H4(-0.225097)
 H6(0.052113) H3A(-0.117414) H14A(-0.299413) H14B(-0.297794) H14C(-0.291541)
 H13(0.56187) H11(0.862593) H12(0.753399) H16A(1.013769) H16B(1.130884)
 H16C(1.100024)
;
_olex2_submission_special_instructions 'No special instructions were received'
_oxdiff_exptl_absorpt_empirical_details
;
Empirical correction (ABSPACK) includes:
- Absorption correction using spherical harmonics
- Frame scaling
;
_oxdiff_exptl_absorpt_empirical_full_max 1.876
_oxdiff_exptl_absorpt_empirical_full_min 0.519

loop_
_space_group_symop_operation_xyz
'x, y, z'
'-x, -y, -z'

loop_
_atom_site_label
_atom_site_type_symbol
_atom_site_fract_x
_atom_site_fract_y
_atom_site_fract_z
_atom_site_U_iso_or_equiv
_atom_site_adp_type
_atom_site_occupancy
_atom_site_site_symmetry_order
_atom_site_calc_flag
_atom_site_refinement_flags_posn
_atom_site_refinement_flags_adp
_atom_site_refinement_flags_occupancy
_atom_site_disorder_assembly
_atom_site_disorder_group
Mo2 Mo 0.22651(3) 0.42845(3) 0.37736(2) 0.01558(11) Uani 1 1 d . . . . .
Mo3 Mo -0.11562(3) 0.62899(3) 0.35296(3) 0.01677(11) Uani 1 1 d . . . . .
Mo1 Mo 0.65053(3) 0.37500(3) 0.22849(3) 0.01632(11) Uani 1 1 d . . . . .
Mo4 Mo -0.04949(3) 0.31093(3) 0.49058(3) 0.01650(11) Uani 1 1 d . . . . .
O2 O 0.6099(3) 0.3148(3) 0.3943(2) 0.0179(5) Uani 1 1 d . . . . .
O11 O 0.000000 0.500000 0.500000 0.0137(7) Uani 1 2 d S T P . .
O8 O 0.2256(3) 0.5920(3) 0.3994(2) 0.0182(5) Uani 1 1 d . . . . .
O10 O 0.1283(3) 0.2943(3) 0.3877(2) 0.0192(5) Uani 1 1 d . . . . .
O15 O 0.0519(3) 0.2425(3) 0.6096(2) 0.0192(6) Uani 1 1 d . . . . .
O13 O -0.1543(3) 0.4625(3) 0.3849(2) 0.0186(6) Uani 1 1 d . . . . .
O9 O 0.0789(3) 0.5474(3) 0.2817(2) 0.0187(5) Uani 1 1 d . . . . .
O7 O 0.2760(3) 0.3273(3) 0.5109(2) 0.0206(6) Uani 1 1 d . . . . .
O1 O 0.6336(3) 0.3553(3) 0.0910(2) 0.0207(6) Uani 1 1 d . . . . .
O12 O -0.2085(3) 0.7291(3) 0.2511(3) 0.0232(6) Uani 1 1 d . . . . .
O14 O -0.0955(3) 0.1766(3) 0.4892(3) 0.0223(6) Uani 1 1 d . . . . .
O4 O 0.5504(3) 0.5478(3) 0.2284(3) 0.0248(6) Uani 1 1 d . . . . .
O5 O 0.9031(4) -0.0624(3) -0.1515(3) 0.0309(7) Uani 1 1 d . . . . .
N2 N 0.6590(4) 0.0898(3) 0.3790(3) 0.0182(6) Uani 1 1 d . . . . .
O6 O 0.3851(3) 0.3729(3) 0.2813(2) 0.0213(6) Uani 1 1 d . . . . .
N3 N 0.5352(3) 0.1909(4) 0.7348(3) 0.0181(6) Uani 1 1 d . . . . .
H3 H 0.506666 0.252803 0.776525 0.022 Uiso 1 1 calc R . . . .
N1 N 0.6793(3) 0.1511(3) 0.2680(3) 0.0163(6) Uani 1 1 d . . . . .
O3 O 0.8318(3) 0.3552(4) 0.2012(3) 0.0295(7) Uani 1 1 d . . . . .
C7 C 0.7249(4) 0.0677(4) 0.2003(3) 0.0176(7) Uani 1 1 d . . . . .
H7 H 0.743632 -0.028288 0.229842 0.021 Uiso 1 1 calc R . . . .
C1 C 0.7490(4) 0.1117(4) 0.0826(3) 0.0189(8) Uani 1 1 d . . . . .
C10 C 0.5572(4) 0.2338(4) 0.6254(3) 0.0185(7) Uani 1 1 d . . . . .
H10 H 0.543561 0.328639 0.594342 0.022 Uiso 1 1 calc R . . . .
C9 C 0.5999(4) 0.1394(4) 0.5581(3) 0.0152(7) Uani 1 1 d . . . . .
C8 C 0.6255(4) 0.1834(4) 0.4364(3) 0.0173(7) Uani 1 1 d . . . . .
C4 C 0.8011(5) 0.1855(5) -0.1469(3) 0.0224(8) Uani 1 1 d . . . . .
H4 H 0.821504 0.210967 -0.225097 0.027 Uiso 1 1 calc R . . . .
C6 C 0.8125(4) 0.0096(4) 0.0176(4) 0.0206(8) Uani 1 1 d . . . . .
H6 H 0.836937 -0.085421 0.052113 0.025 Uiso 1 1 calc R . . . .
C3 C 0.7318(4) 0.2883(4) -0.0825(3) 0.0218(8) Uani 1 1 d . . . . .
H3A H 0.702669 0.383256 -0.117414 0.026 Uiso 1 1 calc R . . . .
C14 C 0.9433(5) -0.0313(5) -0.2694(3) 0.0243(8) Uani 1 1 d . . . . .
H14A H 0.853293 0.023577 -0.299413 0.036 Uiso 1 1 calc GR . . . .
H14B H 0.993632 -0.118002 -0.297794 0.036 Uiso 1 1 calc GR . . . .
H14C H 1.010493 0.021655 -0.291541 0.036 Uiso 1 1 calc GR . . . .
C13 C 0.6206(4) -0.0001(4) 0.6068(4) 0.0199(8) Uani 1 1 d . . . . .
H13 H 0.650120 -0.066861 0.561870 0.024 Uiso 1 1 calc R . . . .
C5 C 0.8403(4) 0.0455(4) -0.0968(4) 0.0214(8) Uani 1 1 d . . . . .
C2 C 0.7052(4) 0.2536(4) 0.0314(3) 0.0186(7) Uani 1 1 d . . . . .
N4 N 0.4101(6) 0.2013(6) 0.9898(4) 0.0458(11) Uani 1 1 d . . . . .
C11 C 0.5543(4) 0.0581(4) 0.7845(4) 0.0214(8) Uani 1 1 d . . . . .
H11 H 0.537928 0.032199 0.862593 0.026 Uiso 1 1 calc R . . . .
C12 C 0.5980(4) -0.0399(4) 0.7200(4) 0.0226(8) Uani 1 1 d . . . . .
H12 H 0.612386 -0.134297 0.753399 0.027 Uiso 1 1 calc R . . . .
C15 C 0.3003(6) 0.2812(6) 1.0247(4) 0.0332(10) Uani 1 1 d . . . . .
C16 C 0.1658(7) 0.3807(8) 1.0710(7) 0.0612(18) Uani 1 1 d . . . . .
H16A H 0.134989 0.462677 1.013769 0.092 Uiso 1 1 calc GR . . . .
H16B H 0.182689 0.407933 1.130884 0.092 Uiso 1 1 calc GR . . . .
H16C H 0.087366 0.339840 1.100024 0.092 Uiso 1 1 calc GR . . . .

loop_
_atom_site_aniso_label
_atom_site_aniso_U_11
_atom_site_aniso_U_22
_atom_site_aniso_U_33
_atom_site_aniso_U_23
_atom_site_aniso_U_13
_atom_site_aniso_U_12
Mo2 0.01042(16) 0.01661(16) 0.01724(17) -0.00447(12) 0.00088(11) -0.00403(11)
Mo3 0.01287(16) 0.01761(17) 0.01725(18) -0.00133(12) -0.00334(12) -0.00392(12)
Mo1 0.01673(17) 0.01416(16) 0.01663(17) -0.00342(12) 0.00026(12) -0.00620(12)
Mo4 0.01383(17) 0.01630(17) 0.01950(18) -0.00495(12) 0.00018(12) -0.00689(12)
O2 0.0189(12) 0.0172(13) 0.0168(13) -0.0050(10) 0.0003(10) -0.0071(10)
O11 0.0087(15) 0.0136(17) 0.0159(18) -0.0033(14) 0.0002(13) -0.0027(13)
O8 0.0147(12) 0.0194(13) 0.0194(14) -0.0045(11) 0.0006(10) -0.0074(10)
O10 0.0188(13) 0.0172(13) 0.0207(14) -0.0069(11) 0.0011(11) -0.0068(10)
O15 0.0168(13) 0.0171(13) 0.0225(14) -0.0033(11) -0.0020(11) -0.0064(10)
O13 0.0149(12) 0.0222(14) 0.0202(14) -0.0029(11) -0.0040(10) -0.0083(10)
O9 0.0182(12) 0.0196(13) 0.0159(13) -0.0022(11) -0.0023(10) -0.0058(10)
O7 0.0140(12) 0.0214(14) 0.0220(14) -0.0040(11) -0.0014(11) -0.0033(10)
O1 0.0238(14) 0.0159(13) 0.0191(14) -0.0039(11) -0.0014(11) -0.0053(11)
O12 0.0180(13) 0.0239(14) 0.0232(15) 0.0002(12) -0.0058(11) -0.0050(11)
O14 0.0208(13) 0.0226(14) 0.0240(15) -0.0067(12) 0.0020(11) -0.0113(11)
O4 0.0301(15) 0.0196(14) 0.0236(15) -0.0041(12) 0.0000(12) -0.0115(12)
O5 0.0483(19) 0.0233(15) 0.0169(15) -0.0088(12) -0.0007(14) -0.0090(14)
N2 0.0195(15) 0.0160(15) 0.0171(16) -0.0024(12) -0.0016(12) -0.0062(12)
O6 0.0154(12) 0.0225(14) 0.0222(14) -0.0078(11) 0.0015(11) -0.0043(11)
N3 0.0152(15) 0.0191(16) 0.0186(16) -0.0059(13) -0.0003(12) -0.0053(12)
N1 0.0155(14) 0.0159(15) 0.0159(15) -0.0008(12) -0.0021(12) -0.0064(12)
O3 0.0223(15) 0.0349(17) 0.0298(17) -0.0059(14) 0.0008(12) -0.0131(13)
C7 0.0157(17) 0.0162(17) 0.0208(19) -0.0056(15) -0.0042(14) -0.0036(14)
C1 0.0145(17) 0.0212(19) 0.0192(19) -0.0043(15) 0.0013(14) -0.0074(14)
C10 0.0195(18) 0.0171(17) 0.0156(18) -0.0017(14) -0.0036(14) -0.0040(14)
C9 0.0098(15) 0.0161(17) 0.0180(19) -0.0032(14) -0.0022(13) -0.0032(13)
C8 0.0112(16) 0.0176(17) 0.0211(19) -0.0020(14) -0.0026(14) -0.0048(13)
C4 0.0235(19) 0.030(2) 0.0127(18) -0.0033(16) -0.0008(15) -0.0114(16)
C6 0.0224(19) 0.0158(18) 0.022(2) -0.0041(15) -0.0014(15) -0.0068(14)
C3 0.0216(19) 0.0211(19) 0.0187(19) 0.0001(15) -0.0020(15) -0.0076(15)
C14 0.026(2) 0.029(2) 0.016(2) -0.0071(16) -0.0008(16) -0.0094(17)
C13 0.0172(17) 0.0176(18) 0.024(2) -0.0055(15) -0.0037(15) -0.0050(14)
C5 0.0197(18) 0.024(2) 0.022(2) -0.0106(16) 0.0022(15) -0.0087(15)
C2 0.0175(17) 0.0206(19) 0.0187(19) -0.0072(15) -0.0020(14) -0.0064(14)
N4 0.045(3) 0.050(3) 0.041(3) -0.017(2) 0.005(2) -0.019(2)
C11 0.0206(18) 0.0243(19) 0.0186(19) -0.0011(16) -0.0030(15) -0.0098(15)
C12 0.0206(18) 0.0214(19) 0.024(2) -0.0003(16) -0.0037(16) -0.0092(15)
C15 0.032(2) 0.040(3) 0.027(2) -0.006(2) -0.0034(19) -0.014(2)
C16 0.043(3) 0.059(4) 0.070(5) -0.022(4) -0.003(3) -0.007(3)

loop_
_atom_type_symbol
_atom_type_description
_atom_type_scat_dispersion_real
_atom_type_scat_dispersion_imag
_atom_type_scat_source
C C 0.0181 0.0091 'International Tables Vol C Tables 4.2.6.8 and 6.1.1.4'
H H 0.0000 0.0000 'International Tables Vol C Tables 4.2.6.8 and 6.1.1.4'
Mo Mo -0.0483 2.7339 'International Tables Vol C Tables 4.2.6.8 and 6.1.1.4'
N N 0.0311 0.0180 'International Tables Vol C Tables 4.2.6.8 and 6.1.1.4'
O O 0.0492 0.0322 'International Tables Vol C Tables 4.2.6.8 and 6.1.1.4'

loop_
_exptl_crystal_face_index_h
_exptl_crystal_face_index_k
_exptl_crystal_face_index_l
_exptl_crystal_face_perp_dist
-3 -6 -6 0.0355
3 6 6 0.0355
6 0 0 0.0857
-6 0 0 0.0507
0 0 8 0.0153
0 0 -8 0.0153

loop_
_geom_angle_atom_site_label_1
_geom_angle_atom_site_label_2
_geom_angle_atom_site_label_3
_geom_angle
_geom_angle_site_symmetry_1
_geom_angle_site_symmetry_3
_geom_angle_publ_flag
O8 Mo2 O11 78.36(8) . . ?
O8 Mo2 O10 152.89(11) . . ?
O8 Mo2 O9 86.71(12) . . ?
O10 Mo2 O11 75.31(8) . . ?
O9 Mo2 O11 75.12(8) . . ?
O9 Mo2 O10 80.46(12) . . ?
O7 Mo2 O11 78.13(9) . . ?
O7 Mo2 O8 94.16(13) . . ?
O7 Mo2 O10 86.70(13) . . ?
O7 Mo2 O9 152.49(12) . . ?
O6 Mo2 O11 175.24(10) . . ?
O6 Mo2 O8 105.02(14) . . ?
O6 Mo2 O10 100.91(13) . . ?
O6 Mo2 O9 101.55(13) . . ?
O6 Mo2 O7 104.73(13) . . ?
O15 Mo3 O11 75.64(8) 2_566 . ?
O15 Mo3 O7 81.89(12) 2_566 2_566 ?
O13 Mo3 O11 77.03(8) . . ?
O13 Mo3 O15 151.83(12) . 2_566 ?
O13 Mo3 O7 84.62(13) . 2_566 ?
O9 Mo3 O11 78.00(9) . . ?
O9 Mo3 O15 88.81(12) . 2_566 ?
O9 Mo3 O13 92.14(13) . . ?
O9 Mo3 O7 152.92(12) . 2_566 ?
O7 Mo3 O11 75.07(8) 2_566 . ?
O12 Mo3 O11 176.45(11) . . ?
O12 Mo3 O15 103.02(14) . 2_566 ?
O12 Mo3 O13 103.86(14) . . ?
O12 Mo3 O9 105.33(14) . . ?
O12 Mo3 O7 101.54(13) . 2_566 ?
O2 Mo1 N1 71.75(12) . . ?
O1 Mo1 O2 146.45(12) . . ?
O1 Mo1 N1 80.48(12) . . ?
O4 Mo1 O2 95.62(13) . . ?
O4 Mo1 O1 101.81(14) . . ?
O4 Mo1 N1 154.28(13) . . ?
O3 Mo1 O2 101.30(14) . . ?
O3 Mo1 O1 100.57(15) . . ?
O3 Mo1 O4 107.25(16) . . ?
O3 Mo1 N1 97.33(14) . . ?
O8 Mo4 O11 75.43(8) 2_566 . ?
O10 Mo4 O11 78.25(9) . . ?
O10 Mo4 O8 153.59(12) . 2_566 ?
O10 Mo4 O15 91.50(13) . . ?
O10 Mo4 O13 89.30(12) . . ?
O15 Mo4 O11 76.70(9) . . ?
O15 Mo4 O8 84.60(12) . 2_566 ?
O15 Mo4 O13 151.80(12) . . ?
O13 Mo4 O11 75.88(8) . . ?
O13 Mo4 O8 82.29(12) . 2_566 ?
O14 Mo4 O11 176.50(10) . . ?
O14 Mo4 O8 101.07(13) . 2_566 ?
O14 Mo4 O10 105.24(13) . . ?
O14 Mo4 O15 103.26(14) . . ?
O14 Mo4 O13 103.70(13) . . ?
C8 O2 Mo1 118.6(3) . . ?
Mo2 O11 Mo2 180.0 . 2_566 ?
Mo3 O11 Mo2 89.972(10) 2_566 2_566 ?
Mo3 O11 Mo2 90.027(10) 2_566 . ?
Mo3 O11 Mo2 89.973(10) . . ?
Mo3 O11 Mo2 90.028(10) . 2_566 ?
Mo3 O11 Mo3 180.0 . 2_566 ?
Mo4 O11 Mo2 90.157(11) 2_566 . ?
Mo4 O11 Mo2 89.843(11) . . ?
Mo4 O11 Mo2 89.843(11) 2_566 2_566 ?
Mo4 O11 Mo2 90.157(11) . 2_566 ?
Mo4 O11 Mo3 89.524(11) 2_566 2_566 ?
Mo4 O11 Mo3 89.526(11) . . ?
Mo4 O11 Mo3 90.475(11) . 2_566 ?
Mo4 O11 Mo3 90.475(11) 2_566 . ?
Mo4 O11 Mo4 180.0 2_566 . ?
Mo2 O8 Mo4 115.93(13) . 2_566 ?
Mo4 O10 Mo2 116.19(14) . . ?
Mo4 O15 Mo3 117.19(14) . 2_566 ?
Mo3 O13 Mo4 116.49(14) . . ?
Mo3 O9 Mo2 116.84(14) . . ?
Mo2 O7 Mo3 116.26(13) . 2_566 ?
C2 O1 Mo1 132.8(2) . . ?
C5 O5 C14 117.8(3) . . ?
C8 N2 N1 108.3(3) . . ?
C10 N3 H3 118.2 . . ?
C10 N3 C11 123.5(4) . . ?
C11 N3 H3 118.2 . . ?
N2 N1 Mo1 116.6(2) . . ?
C7 N1 Mo1 127.8(3) . . ?
C7 N1 N2 115.3(3) . . ?
N1 C7 H7 118.2 . . ?
N1 C7 C1 123.5(4) . . ?
C1 C7 H7 118.2 . . ?
C6 C1 C7 118.1(4) . . ?
C6 C1 C2 119.6(4) . . ?
C2 C1 C7 122.3(4) . . ?
N3 C10 H10 120.3 . . ?
N3 C10 C9 119.5(4) . . ?
C9 C10 H10 120.3 . . ?
C10 C9 C8 120.9(3) . . ?
C10 C9 C13 118.7(4) . . ?
C13 C9 C8 120.3(4) . . ?
O2 C8 C9 118.1(3) . . ?
N2 C8 O2 124.6(4) . . ?
N2 C8 C9 117.2(3) . . ?
C3 C4 H4 119.9 . . ?
C5 C4 H4 119.9 . . ?
C5 C4 C3 120.2(4) . . ?
C1 C6 H6 119.6 . . ?
C5 C6 C1 120.8(4) . . ?
C5 C6 H6 119.6 . . ?
C4 C3 H3A 119.6 . . ?
C2 C3 C4 120.9(4) . . ?
C2 C3 H3A 119.6 . . ?
O5 C14 H14A 109.5 . . ?
O5 C14 H14B 109.5 . . ?
O5 C14 H14C 109.5 . . ?
H14A C14 H14B 109.5 . . ?
H14A C14 H14C 109.5 . . ?
H14B C14 H14C 109.5 . . ?
C9 C13 H13 120.1 . . ?
C12 C13 C9 119.8(4) . . ?
C12 C13 H13 120.1 . . ?
O5 C5 C4 125.0(4) . . ?
O5 C5 C6 115.7(4) . . ?
C6 C5 C4 119.3(4) . . ?
O1 C2 C1 121.6(4) . . ?
O1 C2 C3 119.3(4) . . ?
C3 C2 C1 119.1(4) . . ?
N3 C11 H11 120.6 . . ?
N3 C11 C12 118.8(4) . . ?
C12 C11 H11 120.6 . . ?
C13 C12 C11 119.7(4) . . ?
C13 C12 H12 120.2 . . ?
C11 C12 H12 120.2 . . ?
N4 C15 C16 178.1(6) . . ?
C15 C16 H16A 109.5 . . ?
C15 C16 H16B 109.5 . . ?
C15 C16 H16C 109.5 . . ?
H16A C16 H16B 109.5 . . ?
H16A C16 H16C 109.5 . . ?
H16B C16 H16C 109.5 . . ?

loop_
_geom_bond_atom_site_label_1
_geom_bond_atom_site_label_2
_geom_bond_distance
_geom_bond_site_symmetry_2
_geom_bond_publ_flag
Mo2 O11 2.3261(3) . ?
Mo2 O8 1.852(3) . ?
Mo2 O10 2.003(3) . ?
Mo2 O9 2.002(3) . ?
Mo2 O7 1.846(3) . ?
Mo2 O6 1.707(3) . ?
Mo3 O11 2.3200(3) . ?
Mo3 O15 1.954(3) 2_566 ?
Mo3 O13 1.885(3) . ?
Mo3 O9 1.853(3) . ?
Mo3 O7 2.022(3) 2_566 ?
Mo3 O12 1.693(3) . ?
Mo1 O2 2.020(3) . ?
Mo1 O1 1.912(3) . ?
Mo1 O4 1.715(3) . ?
Mo1 N1 2.223(3) . ?
Mo1 O3 1.680(3) . ?
Mo4 O11 2.3158(3) . ?
Mo4 O8 2.024(3) 2_566 ?
Mo4 O10 1.857(3) . ?
Mo4 O15 1.902(3) . ?
Mo4 O13 1.954(3) . ?
Mo4 O14 1.687(3) . ?
O2 C8 1.320(5) . ?
O1 C2 1.348(5) . ?
O5 C14 1.432(5) . ?
O5 C5 1.361(5) . ?
N2 N1 1.389(5) . ?
N2 C8 1.294(5) . ?
N3 H3 0.8800 . ?
N3 C10 1.336(5) . ?
N3 C11 1.345(6) . ?
N1 C7 1.286(5) . ?
C7 H7 0.9500 . ?
C7 C1 1.436(6) . ?
C1 C6 1.398(6) . ?
C1 C2 1.416(6) . ?
C10 H10 0.9500 . ?
C10 C9 1.378(6) . ?
C9 C8 1.483(5) . ?
C9 C13 1.402(5) . ?
C4 H4 0.9500 . ?
C4 C3 1.399(6) . ?
C4 C5 1.395(6) . ?
C6 H6 0.9500 . ?
C6 C5 1.390(6) . ?
C3 H3A 0.9500 . ?
C3 C2 1.382(6) . ?
C14 H14A 0.9800 . ?
C14 H14B 0.9800 . ?
C14 H14C 0.9800 . ?
C13 H13 0.9500 . ?
C13 C12 1.378(6) . ?
N4 C15 1.147(7) . ?
C11 H11 0.9500 . ?
C11 C12 1.380(6) . ?
C12 H12 0.9500 . ?
C15 C16 1.428(9) . ?
C16 H16A 0.9800 . ?
C16 H16B 0.9800 . ?
C16 H16C 0.9800 . ?

loop_
_geom_torsion_atom_site_label_1
_geom_torsion_atom_site_label_2
_geom_torsion_atom_site_label_3
_geom_torsion_atom_site_label_4
_geom_torsion
_geom_torsion_site_symmetry_1
_geom_torsion_site_symmetry_2
_geom_torsion_site_symmetry_3
_geom_torsion_site_symmetry_4
_geom_torsion_publ_flag
Mo1 O2 C8 N2 -3.3(5) . . . . ?
Mo1 O2 C8 C9 178.2(2) . . . . ?
Mo1 O1 C2 C1 36.6(5) . . . . ?
Mo1 O1 C2 C3 -145.8(3) . . . . ?
Mo1 N1 C7 C1 -7.9(5) . . . . ?
O11 Mo2 O8 Mo4 3.04(11) . . . 2_566 ?
O11 Mo2 O7 Mo3 -6.30(12) . . . 2_566 ?
O11 Mo3 O13 Mo4 -9.15(12) . . . . ?
O11 Mo3 O9 Mo2 -2.19(12) . . . . ?
O11 Mo4 O10 Mo2 5.69(12) . . . . ?
O8 Mo2 O7 Mo3 70.87(17) . . . 2_566 ?
O8 Mo4 O10 Mo2 10.4(4) 2_566 . . . ?
O10 Mo2 O8 Mo4 17.0(4) . . . 2_566 ?
O10 Mo2 O7 Mo3 -81.97(16) . . . 2_566 ?
O15 Mo3 O13 Mo4 -23.5(3) 2_566 . . . ?
O15 Mo3 O9 Mo2 73.37(16) 2_566 . . . ?
O15 Mo4 O10 Mo2 -70.39(16) . . . . ?
O13 Mo3 O9 Mo2 -78.46(17) . . . . ?
O13 Mo4 O10 Mo2 81.41(16) . . . . ?
O9 Mo2 O8 Mo4 78.52(15) . . . 2_566 ?
O9 Mo2 O7 Mo3 -20.0(4) . . . 2_566 ?
O9 Mo3 O13 Mo4 68.02(17) . . . . ?
O7 Mo2 O8 Mo4 -73.93(16) . . . 2_566 ?
O7 Mo3 O13 Mo4 -85.03(16) 2_566 . . . ?
O7 Mo3 O9 Mo2 3.9(4) 2_566 . . . ?
O12 Mo3 O13 Mo4 174.38(15) . . . . ?
O12 Mo3 O9 Mo2 176.55(16) . . . . ?
O14 Mo4 O10 Mo2 -174.57(15) . . . . ?
N2 N1 C7 C1 178.5(3) . . . . ?
O6 Mo2 O8 Mo4 179.60(15) . . . 2_566 ?
O6 Mo2 O7 Mo3 177.60(16) . . . 2_566 ?
N3 C10 C9 C8 -179.9(3) . . . . ?
N3 C10 C9 C13 -0.7(5) . . . . ?
N3 C11 C12 C13 -0.2(6) . . . . ?
N1 N2 C8 O2 1.8(5) . . . . ?
N1 N2 C8 C9 -179.6(3) . . . . ?
N1 C7 C1 C6 173.9(4) . . . . ?
N1 C7 C1 C2 -8.8(6) . . . . ?
C7 C1 C6 C5 -179.2(4) . . . . ?
C7 C1 C2 O1 -2.3(6) . . . . ?
C7 C1 C2 C3 -179.9(4) . . . . ?
C1 C6 C5 O5 179.6(4) . . . . ?
C1 C6 C5 C4 -1.4(6) . . . . ?
C10 N3 C11 C12 -0.4(6) . . . . ?
C10 C9 C8 O2 1.7(5) . . . . ?
C10 C9 C8 N2 -177.0(3) . . . . ?
C10 C9 C13 C12 0.0(5) . . . . ?
C9 C13 C12 C11 0.4(6) . . . . ?
C8 N2 N1 Mo1 0.3(4) . . . . ?
C8 N2 N1 C7 174.7(3) . . . . ?
C8 C9 C13 C12 179.3(3) . . . . ?
C4 C3 C2 O1 -177.7(4) . . . . ?
C4 C3 C2 C1 -0.1(6) . . . . ?
C6 C1 C2 O1 175.0(4) . . . . ?
C6 C1 C2 C3 -2.6(6) . . . . ?
C3 C4 C5 O5 177.6(4) . . . . ?
C3 C4 C5 C6 -1.3(6) . . . . ?
C14 O5 C5 C4 5.3(6) . . . . ?
C14 O5 C5 C6 -175.8(4) . . . . ?
C13 C9 C8 O2 -177.6(3) . . . . ?
C13 C9 C8 N2 3.7(5) . . . . ?
C5 C4 C3 C2 2.0(6) . . . . ?
C2 C1 C6 C5 3.4(6) . . . . ?
C11 N3 C10 C9 0.9(6) . . . . ?

loop_
_exptl_oxdiff_crystal_face_indexfrac_h
_exptl_oxdiff_crystal_face_indexfrac_k
_exptl_oxdiff_crystal_face_indexfrac_l
_exptl_oxdiff_crystal_face_x
_exptl_oxdiff_crystal_face_y
_exptl_oxdiff_crystal_face_z
-3.1102 -6.0861 -5.9887 -0.8444 -0.4589 -0.2765
3.1102 6.0861 5.9887 0.8444 0.4589 0.2765
5.8556 0.1910 -0.1693 -0.1998 -0.1152 0.9730
-5.8462 -0.1708 0.1892 0.2027 0.1168 -0.9723
-0.0388 -0.1833 7.8114 0.0234 0.9931 -0.1149
0.0388 0.1833 -7.8114 -0.0234 -0.9931 0.1149
